data_1544990
loop_
_publ_author_name
'Zhang, Jingjing'
'Wu, Xia'
'Gao, Qinghe'
'Geng, Xiao'
'Zhao, Peng'
'Wu, Yan-Dong'
'Wu, Anxin'

_publ_section_title
;
 Diamination/Oxidative Cross-Coupling/Bicyclization of Anilines and Methyl
 Ketones: Direct I2-Promoted Synthesis of 1,2-Fused Oxindoles.
;
_journal_issue 2
_journal_name_full 'Organic letters'
_journal_page_first 408
_journal_page_last 411
_journal_paper_doi 10.1021/acs.orglett.6b03636
_journal_volume 19
_journal_year 2017
_chemical_formula_sum 'C30 H22 N2 O2'
_chemical_formula_weight 442.50
_chemical_name_systematic
; 
 ? 
;
_space_group_IT_number 14
_symmetry_cell_setting monoclinic
_symmetry_space_group_name_Hall '-P 2ybc'
_symmetry_space_group_name_H-M 'P 1 21/c 1'
_atom_sites_solution_hydrogens geom
_atom_sites_solution_primary direct
_atom_sites_solution_secondary difmap
_audit_creation_method SHELXL-97
_cell_angle_alpha 90.00
_cell_angle_beta 95.593(5)
_cell_angle_gamma 90.00
_cell_formula_units_Z 4
_cell_length_a 8.878(3)
_cell_length_b 12.260(3)
_cell_length_c 21.373(6)
_cell_measurement_reflns_used 1789
_cell_measurement_temperature 296(2)
_cell_measurement_theta_max 20.04
_cell_measurement_theta_min 2.54
_cell_volume 2315.3(12)
_computing_structure_refinement 'SHELXL-97 (Sheldrick, 2008)'
_computing_structure_solution 'SHELXS-97 (Sheldrick, 2008)'
_diffrn_ambient_temperature 296(2)
_diffrn_measured_fraction_theta_full 0.988
_diffrn_measured_fraction_theta_max 0.988
_diffrn_measurement_device_type CCD
_diffrn_radiation_monochromator graphite
_diffrn_radiation_source 'fine-focus sealed tube'
_diffrn_radiation_type MoK\a
_diffrn_radiation_wavelength 0.71073
_diffrn_reflns_av_R_equivalents 0.0596
_diffrn_reflns_av_sigmaI/netI 0.0578
_diffrn_reflns_limit_h_max 10
_diffrn_reflns_limit_h_min -10
_diffrn_reflns_limit_k_max 14
_diffrn_reflns_limit_k_min -14
_diffrn_reflns_limit_l_max 25
_diffrn_reflns_limit_l_min -25
_diffrn_reflns_number 16118
_diffrn_reflns_theta_full 25.27
_diffrn_reflns_theta_max 25.27
_diffrn_reflns_theta_min 1.92
_exptl_absorpt_coefficient_mu 0.080
_exptl_absorpt_correction_T_max 0.9857
_exptl_absorpt_correction_T_min 0.9826
_exptl_absorpt_correction_type multi-scan
_exptl_absorpt_process_details sadabs
_exptl_crystal_colour colorless
_exptl_crystal_density_diffrn 1.269
_exptl_crystal_density_method 'not measured'
_exptl_crystal_description Block
_exptl_crystal_F_000 928
_exptl_crystal_size_max 0.22
_exptl_crystal_size_mid 0.20
_exptl_crystal_size_min 0.18
_refine_diff_density_max 0.167
_refine_diff_density_min -0.172
_refine_diff_density_rms 0.039
_refine_ls_extinction_method none
_refine_ls_goodness_of_fit_ref 0.967
_refine_ls_hydrogen_treatment mixed
_refine_ls_matrix_type full
_refine_ls_number_parameters 309
_refine_ls_number_reflns 4155
_refine_ls_number_restraints 0
_refine_ls_restrained_S_all 0.967
_refine_ls_R_factor_all 0.0994
_refine_ls_R_factor_gt 0.0524
_refine_ls_shift/su_max 0.005
_refine_ls_shift/su_mean 0.000
_refine_ls_structure_factor_coef Fsqd
_refine_ls_weighting_details 'calc w=1/[\s^2^(Fo^2^)+(0.1094P)^2^+0.0000P] where P=(Fo^2^+2Fc^2^)/3'
_refine_ls_weighting_scheme calc
_refine_ls_wR_factor_gt 0.1470
_refine_ls_wR_factor_ref 0.1848
_reflns_number_gt 2493
_reflns_number_total 4155
_reflns_threshold_expression >2sigma(I)
_cod_data_source_file ol6b03636_si_002.cif
_cod_data_source_block 1
_cod_depositor_comments
;
The following automatic conversions were performed:

'_symmetry_cell_setting' value 'Monoclinic' changed to 'monoclinic'
according to
/usr/data/users/saulius/crontab/automatic-downloads/rss-feeds/ACS/lib/dictionaries/cif_core.dic
dictionary named 'cif_core.dic' version 2.4.2 from 2011-04-26.

Automatic conversion script
Id: cif_fix_values 4268 2015-11-12 08:31:59Z antanas 

 Adding full bibliography for 1544990.cif.
;
_cod_original_cell_volume 2315.3(11)
_cod_original_sg_symbol_H-M P2(1)/c
_cod_database_code 1544990

loop_
_symmetry_equiv_pos_as_xyz
'x, y, z'
'-x, y+1/2, -z+1/2'
'-x, -y, -z'
'x, -y-1/2, z-1/2'

loop_
_atom_site_label
_atom_site_type_symbol
_atom_site_fract_x
_atom_site_fract_y
_atom_site_fract_z
_atom_site_U_iso_or_equiv
_atom_site_adp_type
_atom_site_occupancy
_atom_site_symmetry_multiplicity
_atom_site_calc_flag
_atom_site_refinement_flags
C1 C 0.5938(3) -0.0392(2) 0.12234(15) 0.0629(8) Uani 1 1 d .
H1 H 0.5792 -0.0534 0.0794 0.075 Uiso 1 1 calc R
C2 C 0.6924(4) -0.1020(3) 0.1607(2) 0.0841(10) Uani 1 1 d .
H2 H 0.7437 -0.1591 0.1435 0.101 Uiso 1 1 calc R
C3 C 0.7157(4) -0.0818(3) 0.2230(2) 0.0921(12) Uani 1 1 d .
H3 H 0.7833 -0.1245 0.2484 0.111 Uiso 1 1 calc R
C4 C 0.6396(4) 0.0020(3) 0.24894(16) 0.0819(10) Uani 1 1 d .
H4 H 0.6566 0.0163 0.2918 0.098 Uiso 1 1 calc R
C5 C 0.5388(3) 0.0644(2) 0.21200(14) 0.0595(7) Uani 1 1 d .
H5 H 0.4855 0.1197 0.2299 0.071 Uiso 1 1 calc R
C6 C 0.5164(3) 0.04504(19) 0.14786(12) 0.0454(6) Uani 1 1 d .
C7 C 0.4142(3) 0.11429(19) 0.10590(12) 0.0453(6) Uani 1 1 d .
C8 C 0.2828(3) 0.17015(19) 0.13193(11) 0.0420(6) Uani 1 1 d .
C9 C 0.0875(3) 0.1722(2) 0.19496(12) 0.0468(6) Uani 1 1 d .
C10 C 0.0394(3) 0.1372(2) 0.25148(13) 0.0605(8) Uani 1 1 d .
H10 H 0.0858 0.0777 0.2724 0.073 Uiso 1 1 calc R
C11 C -0.0769(4) 0.1904(2) 0.27653(14) 0.0666(8) Uani 1 1 d .
H11 H -0.1061 0.1672 0.3150 0.080 Uiso 1 1 calc R
C12 C -0.1514(3) 0.2769(2) 0.24649(13) 0.0565(7) Uani 1 1 d .
C13 C -0.1042(3) 0.3117(2) 0.18973(12) 0.0508(7) Uani 1 1 d .
H13 H -0.1527 0.3703 0.1689 0.061 Uiso 1 1 calc R
C14 C 0.0138(3) 0.26052(19) 0.16366(11) 0.0424(6) Uani 1 1 d .
C15 C 0.0683(3) 0.29033(19) 0.10091(11) 0.0429(6) Uani 1 1 d .
C16 C -0.0120(3) 0.2260(2) 0.04584(11) 0.0446(6) Uani 1 1 d .
C17 C -0.1408(3) 0.1678(3) 0.05079(14) 0.0726(9) Uani 1 1 d .
H17 H -0.1842 0.1681 0.0887 0.087 Uiso 1 1 calc R
C18 C -0.2083(4) 0.1085(3) 0.00101(16) 0.0877(11) Uani 1 1 d .
H18 H -0.2970 0.0700 0.0053 0.105 Uiso 1 1 calc R
C19 C -0.1459(4) 0.1062(3) -0.05409(14) 0.0748(9) Uani 1 1 d .
H19 H -0.1889 0.0637 -0.0872 0.090 Uiso 1 1 calc R
C20 C -0.0207(4) 0.1657(4) -0.06093(15) 0.0932(12) Uani 1 1 d .
H20 H 0.0204 0.1662 -0.0993 0.112 Uiso 1 1 calc R
C21 C 0.0471(4) 0.2264(3) -0.01098(14) 0.0804(10) Uani 1 1 d .
H21 H 0.1331 0.2674 -0.0162 0.096 Uiso 1 1 calc R
C22 C 0.0637(3) 0.4143(2) 0.08580(12) 0.0486(6) Uani 1 1 d .
C23 C 0.2187(3) 0.4496(2) 0.08175(11) 0.0454(6) Uani 1 1 d .
C24 C 0.3151(3) 0.36135(19) 0.09499(11) 0.0415(6) Uani 1 1 d .
C25 C 0.4707(3) 0.3749(2) 0.09840(12) 0.0528(7) Uani 1 1 d .
H25 H 0.5363 0.3166 0.1075 0.063 Uiso 1 1 calc R
C26 C 0.5245(3) 0.4780(2) 0.08772(13) 0.0617(8) Uani 1 1 d .
H26 H 0.6286 0.4880 0.0893 0.074 Uiso 1 1 calc R
C27 C 0.4313(3) 0.5681(2) 0.07471(13) 0.0593(8) Uani 1 1 d .
C28 C 0.2767(3) 0.5529(2) 0.07134(12) 0.0541(7) Uani 1 1 d .
H28 H 0.2115 0.6113 0.0622 0.065 Uiso 1 1 calc R
C29 C 0.4984(4) 0.6788(3) 0.06579(18) 0.0890(11) Uani 1 1 d .
H29A H 0.4489 0.7121 0.0286 0.133 Uiso 1 1 calc R
H29B H 0.6045 0.6715 0.0614 0.133 Uiso 1 1 calc R
H29C H 0.4847 0.7237 0.1016 0.133 Uiso 1 1 calc R
C30 C -0.2818(4) 0.3324(3) 0.27332(16) 0.0816(10) Uani 1 1 d .
H30A H -0.3124 0.2902 0.3077 0.122 Uiso 1 1 calc R
H30B H -0.3651 0.3387 0.2413 0.122 Uiso 1 1 calc R
H30C H -0.2512 0.4038 0.2880 0.122 Uiso 1 1 calc R
N1 N 0.2112(2) 0.11843(16) 0.17226(9) 0.0481(5) Uani 1 1 d .
N2 N 0.2322(2) 0.26711(16) 0.10520(9) 0.0432(5) Uani 1 1 d .
O1 O 0.4294(2) 0.12467(16) 0.05026(9) 0.0655(6) Uani 1 1 d .
O2 O -0.0518(2) 0.46806(15) 0.07969(10) 0.0699(6) Uani 1 1 d .

loop_
_atom_site_aniso_label
_atom_site_aniso_U_11
_atom_site_aniso_U_22
_atom_site_aniso_U_33
_atom_site_aniso_U_23
_atom_site_aniso_U_13
_atom_site_aniso_U_12
C1 0.0553(17) 0.0566(17) 0.078(2) 0.0016(14) 0.0119(14) 0.0103(15)
C2 0.057(2) 0.067(2) 0.129(3) 0.011(2) 0.009(2) 0.0213(17)
C3 0.061(2) 0.090(3) 0.119(3) 0.037(2) -0.019(2) 0.005(2)
C4 0.069(2) 0.097(3) 0.075(2) 0.021(2) -0.0173(17) -0.008(2)
C5 0.0534(17) 0.0591(17) 0.0645(19) 0.0021(14) -0.0008(13) -0.0032(14)
C6 0.0384(14) 0.0412(14) 0.0569(17) 0.0041(11) 0.0066(11) -0.0040(11)
C7 0.0427(14) 0.0431(14) 0.0506(16) 0.0017(11) 0.0076(11) -0.0028(11)
C8 0.0402(14) 0.0408(14) 0.0449(14) 0.0026(11) 0.0044(11) -0.0001(11)
C9 0.0494(15) 0.0417(14) 0.0505(15) -0.0022(11) 0.0112(12) -0.0028(12)
C10 0.068(2) 0.0549(17) 0.0615(18) 0.0086(13) 0.0218(15) -0.0024(15)
C11 0.076(2) 0.070(2) 0.0582(18) -0.0038(15) 0.0268(15) -0.0109(17)
C12 0.0524(16) 0.0594(18) 0.0599(17) -0.0172(14) 0.0167(13) -0.0092(14)
C13 0.0454(15) 0.0488(15) 0.0583(17) -0.0126(12) 0.0063(12) -0.0016(12)
C14 0.0389(13) 0.0413(14) 0.0471(14) -0.0048(11) 0.0048(11) -0.0075(11)
C15 0.0352(13) 0.0443(14) 0.0491(14) 0.0025(11) 0.0032(10) 0.0010(11)
C16 0.0390(14) 0.0475(15) 0.0472(15) 0.0003(11) 0.0042(11) 0.0003(12)
C17 0.068(2) 0.094(2) 0.0567(18) -0.0122(16) 0.0116(15) -0.0328(18)
C18 0.088(3) 0.108(3) 0.066(2) -0.0150(19) 0.0072(18) -0.047(2)
C19 0.083(2) 0.081(2) 0.058(2) -0.0169(16) -0.0047(17) -0.0120(19)
C20 0.078(2) 0.149(4) 0.054(2) -0.023(2) 0.0154(17) -0.016(2)
C21 0.062(2) 0.122(3) 0.0584(19) -0.0138(18) 0.0162(15) -0.0266(19)
C22 0.0449(15) 0.0467(15) 0.0534(16) 0.0044(12) 0.0002(11) 0.0047(13)
C23 0.0479(15) 0.0443(15) 0.0440(14) 0.0042(11) 0.0041(11) -0.0028(12)
C24 0.0410(14) 0.0427(14) 0.0409(13) 0.0031(10) 0.0044(10) -0.0051(11)
C25 0.0463(16) 0.0531(16) 0.0594(17) 0.0045(12) 0.0071(12) -0.0025(13)
C26 0.0494(16) 0.066(2) 0.0705(19) -0.0011(15) 0.0130(13) -0.0183(15)
C27 0.071(2) 0.0528(17) 0.0565(17) 0.0030(13) 0.0162(14) -0.0140(16)
C28 0.0665(19) 0.0453(16) 0.0513(16) 0.0066(11) 0.0100(13) 0.0017(14)
C29 0.101(3) 0.061(2) 0.108(3) 0.0072(18) 0.028(2) -0.0256(19)
C30 0.076(2) 0.084(2) 0.090(2) -0.0230(18) 0.0353(18) 0.0022(19)
N1 0.0498(13) 0.0411(12) 0.0547(13) 0.0033(10) 0.0123(10) 0.0013(10)
N2 0.0366(11) 0.0426(12) 0.0504(12) 0.0073(9) 0.0042(9) 0.0003(9)
O1 0.0713(14) 0.0747(14) 0.0528(12) 0.0084(10) 0.0177(9) 0.0146(11)
O2 0.0523(12) 0.0576(12) 0.0993(16) 0.0130(10) 0.0048(10) 0.0151(10)

loop_
_atom_type_symbol
_atom_type_description
_atom_type_scat_dispersion_real
_atom_type_scat_dispersion_imag
_atom_type_scat_source
C C 0.0033 0.0016 'International Tables Vol C Tables 4.2.6.8 and 6.1.1.4'
H H 0.0000 0.0000 'International Tables Vol C Tables 4.2.6.8 and 6.1.1.4'
N N 0.0061 0.0033 'International Tables Vol C Tables 4.2.6.8 and 6.1.1.4'
O O 0.0106 0.0060 'International Tables Vol C Tables 4.2.6.8 and 6.1.1.4'

loop_
_geom_angle_atom_site_label_1
_geom_angle_atom_site_label_2
_geom_angle_atom_site_label_3
_geom_angle
C2 C1 C6 119.7(3)
C3 C2 C1 120.8(3)
C2 C3 C4 120.0(3)
C5 C4 C3 120.3(3)
C4 C5 C6 119.9(3)
C5 C6 C1 119.3(2)
C5 C6 C7 121.4(2)
C1 C6 C7 119.3(2)
O1 C7 C6 122.2(2)
O1 C7 C8 118.5(2)
C6 C7 C8 119.3(2)
N1 C8 N2 122.8(2)
N1 C8 C7 118.3(2)
N2 C8 C7 118.3(2)
C10 C9 C14 119.1(2)
C10 C9 N1 118.1(2)
C14 C9 N1 122.8(2)
C11 C10 C9 119.9(3)
C10 C11 C12 122.0(3)
C11 C12 C13 118.1(2)
C11 C12 C30 121.6(3)
C13 C12 C30 120.2(3)
C14 C13 C12 121.2(3)
C13 C14 C9 119.6(2)
C13 C14 C15 124.5(2)
C9 C14 C15 115.8(2)
N2 C15 C14 107.24(18)
N2 C15 C16 109.28(19)
C14 C15 C16 113.0(2)
N2 C15 C22 101.98(18)
C14 C15 C22 114.6(2)
C16 C15 C22 110.04(19)
C17 C16 C21 117.9(2)
C17 C16 C15 122.8(2)
C21 C16 C15 119.3(2)
C16 C17 C18 121.5(3)
C19 C18 C17 120.0(3)
C20 C19 C18 119.7(3)
C19 C20 C21 120.4(3)
C16 C21 C20 120.3(3)
O2 C22 C23 128.8(2)
O2 C22 C15 123.9(2)
C23 C22 C15 107.3(2)
C24 C23 C28 120.6(2)
C24 C23 C22 108.9(2)
C28 C23 C22 130.3(2)
C25 C24 C23 120.5(2)
C25 C24 N2 128.9(2)
C23 C24 N2 110.6(2)
C26 C25 C24 117.4(3)
C25 C26 C27 123.5(3)
C28 C27 C26 118.2(2)
C28 C27 C29 121.3(3)
C26 C27 C29 120.5(3)
C27 C28 C23 119.7(3)
C8 N1 C9 116.9(2)
C8 N2 C24 128.56(19)
C8 N2 C15 118.20(19)
C24 N2 C15 111.19(18)

loop_
_geom_bond_atom_site_label_1
_geom_bond_atom_site_label_2
_geom_bond_distance
C1 C2 1.375(4)
C1 C6 1.382(4)
C2 C3 1.352(5)
C3 C4 1.375(5)
C4 C5 1.368(4)
C5 C6 1.386(4)
C6 C7 1.480(3)
C7 O1 1.217(3)
C7 C8 1.505(3)
C8 N1 1.287(3)
C8 N2 1.375(3)
C9 C10 1.388(3)
C9 C14 1.401(3)
C9 N1 1.407(3)
C10 C11 1.373(4)
C11 C12 1.376(4)
C12 C13 1.389(4)
C12 C30 1.504(4)
C13 C14 1.384(3)
C14 C15 1.514(3)
C15 N2 1.477(3)
C15 C16 1.534(3)
C15 C22 1.554(3)
C16 C17 1.360(4)
C16 C21 1.369(4)
C17 C18 1.377(4)
C18 C19 1.350(4)
C19 C20 1.350(4)
C20 C21 1.389(4)
C22 O2 1.215(3)
C22 C23 1.453(3)
C23 C24 1.392(3)
C23 C28 1.392(3)
C24 C25 1.386(3)
C24 N2 1.398(3)
C25 C26 1.378(4)
C26 C27 1.391(4)
C27 C28 1.380(4)
C27 C29 1.503(4)

loop_
_geom_torsion_atom_site_label_1
_geom_torsion_atom_site_label_2
_geom_torsion_atom_site_label_3
_geom_torsion_atom_site_label_4
_geom_torsion
C6 C1 C2 C3 -0.6(5)
C1 C2 C3 C4 0.5(5)
C2 C3 C4 C5 0.7(5)
C3 C4 C5 C6 -1.7(5)
C4 C5 C6 C1 1.6(4)
C4 C5 C6 C7 -176.9(3)
C2 C1 C6 C5 -0.5(4)
C2 C1 C6 C7 178.1(3)
C5 C6 C7 O1 154.5(3)
C1 C6 C7 O1 -24.0(4)
C5 C6 C7 C8 -28.1(3)
C1 C6 C7 C8 153.3(2)
O1 C7 C8 N1 139.6(2)
C6 C7 C8 N1 -37.8(3)
O1 C7 C8 N2 -31.5(3)
C6 C7 C8 N2 151.1(2)
C14 C9 C10 C11 -1.3(4)
N1 C9 C10 C11 177.3(2)
C9 C10 C11 C12 1.7(4)
C10 C11 C12 C13 -1.2(4)
C10 C11 C12 C30 178.1(3)
C11 C12 C13 C14 0.4(4)
C30 C12 C13 C14 -178.9(2)
C12 C13 C14 C9 -0.1(4)
C12 C13 C14 C15 177.5(2)
C10 C9 C14 C13 0.6(4)
N1 C9 C14 C13 -178.0(2)
C10 C9 C14 C15 -177.3(2)
N1 C9 C14 C15 4.1(3)
C13 C14 C15 N2 149.0(2)
C9 C14 C15 N2 -33.3(3)
C13 C14 C15 C16 -90.5(3)
C9 C14 C15 C16 87.2(3)
C13 C14 C15 C22 36.6(3)
C9 C14 C15 C22 -145.7(2)
N2 C15 C16 C17 133.4(3)
C14 C15 C16 C17 14.1(3)
C22 C15 C16 C17 -115.4(3)
N2 C15 C16 C21 -46.5(3)
C14 C15 C16 C21 -165.8(3)
C22 C15 C16 C21 64.7(3)
C21 C16 C17 C18 1.7(5)
C15 C16 C17 C18 -178.3(3)
C16 C17 C18 C19 0.8(6)
C17 C18 C19 C20 -2.7(6)
C18 C19 C20 C21 2.2(6)
C17 C16 C21 C20 -2.2(5)
C15 C16 C21 C20 177.8(3)
C19 C20 C21 C16 0.3(6)
N2 C15 C22 O2 -178.3(2)
C14 C15 C22 O2 -62.8(3)
C16 C15 C22 O2 65.8(3)
N2 C15 C22 C23 1.0(2)
C14 C15 C22 C23 116.5(2)
C16 C15 C22 C23 -114.9(2)
O2 C22 C23 C24 177.1(3)
C15 C22 C23 C24 -2.1(3)
O2 C22 C23 C28 1.5(5)
C15 C22 C23 C28 -177.7(2)
C28 C23 C24 C25 0.4(4)
C22 C23 C24 C25 -175.7(2)
C28 C23 C24 N2 178.5(2)
C22 C23 C24 N2 2.5(3)
C23 C24 C25 C26 -0.5(4)
N2 C24 C25 C26 -178.3(2)
C24 C25 C26 C27 0.9(4)
C25 C26 C27 C28 -1.1(4)
C25 C26 C27 C29 177.9(3)
C26 C27 C28 C23 0.9(4)
C29 C27 C28 C23 -178.0(3)
C24 C23 C28 C27 -0.6(4)
C22 C23 C28 C27 174.6(2)
N2 C8 N1 C9 -8.4(4)
C7 C8 N1 C9 -179.0(2)
C10 C9 N1 C8 -159.4(2)
C14 C9 N1 C8 19.2(4)
N1 C8 N2 C24 136.4(3)
C7 C8 N2 C24 -52.9(3)
N1 C8 N2 C15 -25.8(3)
C7 C8 N2 C15 144.9(2)
C25 C24 N2 C8 13.0(4)
C23 C24 N2 C8 -165.0(2)
C25 C24 N2 C15 176.1(2)
C23 C24 N2 C15 -1.8(3)
C14 C15 N2 C8 44.8(3)
C16 C15 N2 C8 -78.0(2)
C22 C15 N2 C8 165.6(2)
C14 C15 N2 C24 -120.3(2)
C16 C15 N2 C24 116.9(2)
C22 C15 N2 C24 0.5(2)
